data_7121678
loop_
_publ_author_name
'Li, Jun'
'Daniliuc, Constantin G.'
'Kehr, Gerald'
'Erker, Gerhard'

_publ_section_title
;
 Selective formation of heterocyclic trans-cycloalkenes by alkyne addition
 to a biphenylene-based phosphane/borane frustrated Lewis pair.
;
_journal_issue 49
_journal_name_full 'Chemical communications (Cambridge, England)'
_journal_page_first 6344
_journal_page_last 6347
_journal_paper_doi 10.1039/c8cc03369b
_journal_volume 54
_journal_year 2018
_chemical_formula_sum 'C54 H42 B F10 P'
_chemical_formula_weight 922.65
_space_group_crystal_system monoclinic
_space_group_IT_number 15
_space_group_name_Hall '-C 2yc'
_space_group_name_H-M_alt 'C 1 2/c 1'
_symmetry_space_group_name_Hall '-C 2yc'
_symmetry_space_group_name_H-M 'C 1 2/c 1'
_atom_sites_solution_hydrogens mixed
_audit_update_record
;
2017-11-28 deposited with the CCDC.
2018-05-14 downloaded from the CCDC.
;
_cell_angle_alpha 90
_cell_angle_beta 96.346(2)
_cell_angle_gamma 90
_cell_formula_units_Z 8
_cell_length_a 41.3837(18)
_cell_length_b 8.8110(4)
_cell_length_c 24.2497(10)
_cell_measurement_reflns_used 8017
_cell_measurement_temperature 100.(2)
_cell_measurement_theta_max 66.5387
_cell_measurement_theta_min 3.6679
_cell_volume 8788.0(7)
_computing_cell_refinement 'SAINT V8.37A (Bruker AXS Inc., 2015)'
_computing_data_collection 'APEX3 v2016.1-0 (Bruker AXS Inc., 2016)'
_computing_data_reduction 'SAINT V8.37A (Bruker AXS Inc., 2015)'
_computing_molecular_graphics 'APEX3 v2016.1-0 (Bruker AXS Inc., 2016)'
_computing_publication_material 'APEX3 v2016.1-0 (Bruker AXS Inc., 2016)'
_computing_structure_refinement 'SHELXL-2014/7 (Sheldrick, 2014)'
_computing_structure_solution 'SHELXL-2014/7 (Sheldrick, 2014)'
_diffrn_ambient_temperature 100.(2)
_diffrn_detector_area_resol_mean 8.3333
_diffrn_measured_fraction_theta_full 0.998
_diffrn_measured_fraction_theta_max 0.998
_diffrn_measurement_device_type 'Kappa CCD APEXII'
_diffrn_measurement_method 'phi / omega scans'
_diffrn_radiation_monochromator graphite
_diffrn_radiation_type CuK\a
_diffrn_radiation_wavelength 1.54178
_diffrn_reflns_av_R_equivalents 0.1110
_diffrn_reflns_av_unetI/netI 0.0459
_diffrn_reflns_limit_h_max 49
_diffrn_reflns_limit_h_min -49
_diffrn_reflns_limit_k_max 10
_diffrn_reflns_limit_k_min -10
_diffrn_reflns_limit_l_max 28
_diffrn_reflns_limit_l_min -28
_diffrn_reflns_number 81755
_diffrn_reflns_theta_full 66.71
_diffrn_reflns_theta_max 66.71
_diffrn_reflns_theta_min 3.67
_diffrn_source 'fine-focus sealed tube'
_diffrn_source_type 'fine-focus sealed tube'
_exptl_absorpt_coefficient_mu 1.255
_exptl_absorpt_correction_T_max 0.97
_exptl_absorpt_correction_T_min 0.81
_exptl_absorpt_correction_type multi-scan
_exptl_absorpt_process_details
;
Bruker AXS (2014). SADABS, Version 2014/5, Bruker AXS Inc., Madison, Wisconsin,
USA.
;
_exptl_crystal_colour colourless
_exptl_crystal_density_diffrn 1.395
_exptl_crystal_density_method 'not measured'
_exptl_crystal_description needle
_exptl_crystal_F_000 3808
_exptl_crystal_size_max 0.200
_exptl_crystal_size_mid 0.080
_exptl_crystal_size_min 0.020
_refine_diff_density_max 0.268
_refine_diff_density_min -0.381
_refine_ls_extinction_method none
_refine_ls_goodness_of_fit_ref 1.049
_refine_ls_hydrogen_treatment mixed
_refine_ls_matrix_type full
_refine_ls_number_parameters 620
_refine_ls_number_reflns 7781
_refine_ls_number_restraints 1
_refine_ls_restrained_S_all 1.049
_refine_ls_R_factor_all 0.0599
_refine_ls_R_factor_gt 0.0426
_refine_ls_shift/su_max 0.001
_refine_ls_shift/su_mean 0.000
_refine_ls_structure_factor_coef Fsqd
_refine_ls_weighting_details 'w=1/[\s^2^(Fo^2^)+(0.0530P)^2^+4.1854P] where P=(Fo^2^+2Fc^2^)/3'
_refine_ls_weighting_scheme calc
_refine_ls_wR_factor_gt 0.1006
_refine_ls_wR_factor_ref 0.1084
_reflns_number_gt 5926
_reflns_number_total 7781
_reflns_threshold_expression 'I > 2\s(I)'
_cod_data_source_file c8cc03369b2.cif
_cod_data_source_block erk8941
_cod_depositor_comments 'Adding full bibliography for 7121673--7121682.cif.'
_cod_database_code 7121678

loop_
_space_group_symop_operation_xyz
'x, y, z'
'-x, y, -z+1/2'
'x+1/2, y+1/2, z'
'-x+1/2, y+1/2, -z+1/2'
'-x, -y, -z'
'x, -y, z-1/2'
'-x+1/2, -y+1/2, -z'
'x+1/2, -y+1/2, z-1/2'

loop_
_atom_site_type_symbol
_atom_site_label
_atom_site_fract_x
_atom_site_fract_y
_atom_site_fract_z
_atom_site_U_iso_or_equiv
_atom_site_adp_type
_atom_site_calc_flag
_atom_site_refinement_flags_adp
_atom_site_refinement_flags_occupancy
_atom_site_refinement_flags_posn
_atom_site_occupancy
B B1 0.36191(6) 0.2077(3) 0.80842(9) 0.0179(5) Uani d . . . 1
P P1 0.34490(2) 0.04491(6) 0.64775(2) 0.01641(13) Uani d . . . 1
C C1 0.31069(5) 0.1760(2) 0.64265(8) 0.0179(4) Uani d . . . 1
C C2 0.28955(5) 0.1870(2) 0.59196(8) 0.0199(4) Uani d . . . 1
H H2 0.2939 0.1261 0.5613 0.024 Uiso calc U . R 1
C C3 0.26310(5) 0.2829(3) 0.58614(8) 0.0211(5) Uani d . . . 1
H H3 0.2496 0.2853 0.5518 0.025 Uiso calc U . R 1
C C4 0.25557(5) 0.3781(3) 0.62997(8) 0.0208(5) Uani d . . . 1
H H4 0.2376 0.4459 0.626 0.025 Uiso calc U . R 1
C C5 0.27399(5) 0.5226(2) 0.77546(9) 0.0193(4) Uani d . . . 1
H H5 0.2559 0.5888 0.7687 0.023 Uiso calc U . R 1
C C6 0.29410(5) 0.5198(2) 0.82667(8) 0.0192(4) Uani d . . . 1
H H6 0.2894 0.5863 0.8556 0.023 Uiso calc U . R 1
C C7 0.32038(5) 0.4226(2) 0.83552(8) 0.0184(4) Uani d . . . 1
H H7 0.3331 0.4271 0.8706 0.022 Uiso calc U . R 1
C C8 0.32979(5) 0.3160(2) 0.79587(8) 0.0175(4) Uani d . . . 1
C C9 0.30973(5) 0.3235(2) 0.74590(8) 0.0167(4) Uani d . . . 1
C C10 0.30270(5) 0.2659(2) 0.68592(8) 0.0170(4) Uani d . . . 1
C C11 0.27557(5) 0.3665(2) 0.67805(8) 0.0177(4) Uani d . . . 1
C C12 0.28264(5) 0.4229(2) 0.73660(8) 0.0177(4) Uani d . . . 1
C C13 0.35018(5) 0.0103(2) 0.72244(8) 0.0175(4) Uani d . . . 1
C C14 0.36425(5) 0.1321(2) 0.74808(8) 0.0166(4) Uani d . . . 1
H H14 0.3785 0.1848 0.7265 0.02 Uiso calc U . R 1
C C35 0.44089(5) 0.1048(3) 0.63487(9) 0.0227(5) Uani d . . . 1
H H35 0.4601 0.0472 0.6448 0.027 Uiso calc U . R 1
C C15 0.33427(5) -0.1184(2) 0.74842(8) 0.0183(4) Uani d . . . 1
C C16 0.30946(5) -0.0941(3) 0.77808(8) 0.0204(5) Uani d . . . 1
H H16A 0.3018 0.0063 0.7827 0.024 Uiso calc U . R 1
H H16B 0.2994 -0.1771 0.7945 0.024 Uiso calc U . R 1
C C17 0.34787(6) -0.2739(3) 0.74031(9) 0.0245(5) Uani d . . . 1
H H17A 0.3357 -0.349 0.7594 0.037 Uiso calc U . R 1
H H17B 0.3708 -0.2765 0.7556 0.037 Uiso calc U . R 1
H H17C 0.346 -0.2976 0.7006 0.037 Uiso calc U . R 1
C C21 0.33179(5) -0.1081(2) 0.59809(8) 0.0178(4) Uani d . . . 1
C C22 0.34852(5) -0.1462(2) 0.55141(8) 0.0194(4) Uani d . . . 1
C C23 0.33514(5) -0.2562(2) 0.51460(8) 0.0208(5) Uani d . . . 1
H H23 0.3466 -0.283 0.4842 0.025 Uiso calc U . R 1
C C24 0.30582(5) -0.3294(2) 0.51984(8) 0.0212(5) Uani d . . . 1
C C25 0.28961(5) -0.2888(3) 0.56450(8) 0.0214(5) Uani d . . . 1
H H25 0.2694 -0.3363 0.5688 0.026 Uiso calc U . R 1
C C26 0.30173(5) -0.1809(2) 0.60362(8) 0.0192(4) Uani d . . . 1
C C27 0.37983(5) -0.0782(3) 0.53585(9) 0.0243(5) Uani d . . . 1
H H27A 0.398 -0.1113 0.5625 0.036 Uiso calc U . R 1
H H27B 0.3783 0.0328 0.5364 0.036 Uiso calc U . R 1
H H27C 0.3835 -0.112 0.4985 0.036 Uiso calc U . R 1
C C28 0.29202(6) -0.4453(3) 0.47827(9) 0.0276(5) Uani d . . . 1
H H28A 0.3056 -0.5367 0.4815 0.041 Uiso calc U . R 1
H H28B 0.2916 -0.4035 0.4408 0.041 Uiso calc U . R 1
H H28C 0.2699 -0.4714 0.4855 0.041 Uiso calc U . R 1
C C29 0.27990(5) -0.1538(3) 0.64864(9) 0.0237(5) Uani d . . . 1
H H29A 0.2575 -0.1392 0.6318 0.036 Uiso calc U . R 1
H H29B 0.2872 -0.063 0.6698 0.036 Uiso calc U . R 1
H H29C 0.2809 -0.2417 0.6735 0.036 Uiso calc U . R 1
C C31 0.38263(5) 0.1337(2) 0.63227(8) 0.0183(4) Uani d . . . 1
F F52 0.38829(3) 0.43472(14) 0.73403(5) 0.0234(3) Uani d . . . 1
C C32 0.38479(5) 0.2782(3) 0.60806(8) 0.0216(5) Uani d . . . 1
F F53 0.43832(3) 0.61647(15) 0.75695(5) 0.0301(3) Uani d . . . 1
C C33 0.41540(6) 0.3282(3) 0.59666(9) 0.0256(5) Uani d . . . 1
H H33 0.417 0.4247 0.5797 0.031 Uiso calc U . R 1
F F54 0.47241(3) 0.62055(16) 0.85963(6) 0.0329(3) Uani d . . . 1
C C34 0.44350(5) 0.2438(3) 0.60897(9) 0.0263(5) Uani d . . . 1
F F55 0.45289(3) 0.43851(16) 0.94074(5) 0.0340(3) Uani d . . . 1
F F56 0.40248(3) 0.25620(15) 0.92052(5) 0.0287(3) Uani d . . . 1
C C36 0.41126(5) 0.0469(2) 0.64681(8) 0.0186(4) Uani d . . . 1
C C37 0.35680(6) 0.3863(3) 0.59311(10) 0.0285(5) Uani d . . . 1
H H37A 0.3646 0.476 0.5747 0.043 Uiso calc U . R 1
H H37B 0.3476 0.4174 0.6269 0.043 Uiso calc U . R 1
H H37C 0.34 0.3356 0.568 0.043 Uiso calc U . R 1
C C38 0.47580(6) 0.2998(3) 0.59374(11) 0.0362(6) Uani d . . . 1
H H38A 0.4774 0.2791 0.5544 0.054 Uiso calc U . R 1
H H38B 0.4934 0.2474 0.6164 0.054 Uiso calc U . R 1
H H38C 0.4776 0.4093 0.6005 0.054 Uiso calc U . R 1
C C39 0.41136(5) -0.1089(3) 0.67285(9) 0.0219(5) Uani d . . . 1
H H39A 0.4311 -0.1634 0.6656 0.033 Uiso calc U . R 1
H H39B 0.3922 -0.1657 0.6569 0.033 Uiso calc U . R 1
H H39C 0.4108 -0.0988 0.713 0.033 Uiso calc U . R 1
C C41 0.35991(5) 0.0762(2) 0.85638(8) 0.0173(4) Uani d . . . 1
C C42 0.38488(5) -0.0298(3) 0.86375(8) 0.0202(5) Uani d . . . 1
F F42 0.41087(3) -0.01500(15) 0.83488(5) 0.0277(3) Uani d . . . 1
C C43 0.38531(6) -0.1536(3) 0.89845(9) 0.0238(5) Uani d . . . 1
F F43 0.41044(3) -0.25139(16) 0.90333(6) 0.0364(3) Uani d . . . 1
C C44 0.35962(6) -0.1775(3) 0.92885(9) 0.0252(5) Uani d . . . 1
F F44 0.35936(4) -0.29707(16) 0.96337(6) 0.0353(3) Uani d . . . 1
C C45 0.33443(5) -0.0739(3) 0.92440(8) 0.0208(5) Uani d . . . 1
F F45 0.30939(3) -0.09434(15) 0.95532(5) 0.0284(3) Uani d . . . 1
C C46 0.33514(5) 0.0481(2) 0.88909(8) 0.0177(4) Uani d . . . 1
F F46 0.30847(3) 0.13986(14) 0.88620(5) 0.0223(3) Uani d . . . 1
C C51 0.39321(5) 0.3243(2) 0.82482(8) 0.0174(4) Uani d . . . 1
C C52 0.40389(5) 0.4249(2) 0.78617(8) 0.0193(5) Uani d . . . 1
C C53 0.42981(5) 0.5233(2) 0.79673(9) 0.0215(5) Uani d . . . 1
C C54 0.44713(5) 0.5256(3) 0.84850(9) 0.0241(5) Uani d . . . 1
C C55 0.43724(5) 0.4331(3) 0.88920(9) 0.0244(5) Uani d . . . 1
C C56 0.41099(5) 0.3379(2) 0.87664(8) 0.0207(5) Uani d . . . 1
C C61 0.53166(7) 0.9607(4) 1.01834(12) 0.0465(7) Uani d . . . 1
H H61 0.5534 0.9336 1.031 0.056 Uiso calc U . R 1
C C63 0.48351(7) 0.9258(4) 0.95507(12) 0.0477(7) Uani d . . . 1
H H63 0.4722 0.8748 0.9243 0.057 Uiso calc U . R 1
C C62 0.51542(7) 0.8863(3) 0.97346(12) 0.0437(7) Uani d . . D 1
C C64 0.53027(17) 0.7608(7) 0.9470(3) 0.0385(13) Uani d . P . 0.5
H H64A 0.5283 0.7775 0.9068 0.058 Uiso calc U P R 0.5
H H64B 0.5192 0.6661 0.955 0.058 Uiso calc U P R 0.5
H H64C 0.5533 0.754 0.9614 0.058 Uiso calc U P R 0.5
H H62 0.525(2) 0.811(7) 0.952(3) 0.046 Uiso d U P D 0.5
C C71 0.5 0.1866(4) 0.75 0.0295(7) Uani d T P S 1
C C72 0.47811(6) 0.1058(3) 0.77817(9) 0.0270(5) Uani d . . . 1
H H72 0.4629 0.1591 0.7974 0.032 Uiso calc U . R 1
C C73 0.47820(5) -0.0506(3) 0.77854(9) 0.0277(5) Uani d . . . 1
H H73 0.4633 -0.1041 0.7984 0.033 Uiso calc U . R 1
C C74 0.5 -0.1302(4) 0.75 0.0300(8) Uani d T P S 1
H H74 0.5 -0.238 0.75 0.036 Uiso calc U P R 1
C C75 0.5 0.3569(5) 0.75 0.0586(15) Uani d T P S 1
H H75A 0.4935(9) 0.395(4) 0.7804(15) 0.068(11) Uiso d . . . 1
H H75B 0.4750(15) 0.395(7) 0.725(2) 0.046(17) Uiso d . P . 0.5

loop_
_atom_site_aniso_label
_atom_site_aniso_U_11
_atom_site_aniso_U_22
_atom_site_aniso_U_33
_atom_site_aniso_U_12
_atom_site_aniso_U_13
_atom_site_aniso_U_23
B1 0.0204(12) 0.0173(12) 0.0162(11) -0.0026(10) 0.0035(9) -0.0006(9)
P1 0.0171(3) 0.0178(3) 0.0146(2) 0.0012(2) 0.00279(19) -0.0004(2)
C1 0.0178(10) 0.0192(11) 0.0171(10) -0.0011(9) 0.0034(8) 0.0003(8)
C2 0.0216(11) 0.0205(11) 0.0178(10) 0.0001(9) 0.0033(8) -0.0015(9)
C3 0.0207(11) 0.0254(12) 0.0167(10) 0.0006(9) -0.0004(8) 0.0014(9)
C4 0.0180(11) 0.0228(12) 0.0216(11) 0.0019(9) 0.0023(8) 0.0033(9)
C5 0.0182(11) 0.0157(11) 0.0249(11) 0.0017(9) 0.0062(8) 0.0005(9)
C6 0.0219(11) 0.0177(11) 0.0191(10) -0.0009(9) 0.0077(8) -0.0020(8)
C7 0.0215(11) 0.0190(11) 0.0152(10) -0.0047(9) 0.0049(8) 0.0010(8)
C8 0.0181(10) 0.0182(11) 0.0170(10) -0.0048(9) 0.0057(8) 0.0021(8)
C9 0.0172(10) 0.0154(11) 0.0182(10) -0.0015(8) 0.0056(8) 0.0004(8)
C10 0.0161(10) 0.0167(11) 0.0184(10) -0.0015(8) 0.0019(8) 0.0036(8)
C11 0.0172(10) 0.0173(11) 0.0194(10) -0.0002(8) 0.0046(8) 0.0016(8)
C12 0.0166(10) 0.0165(11) 0.0201(10) -0.0016(8) 0.0032(8) 0.0021(8)
C13 0.0178(10) 0.0180(11) 0.0169(10) 0.0030(9) 0.0033(8) 0.0017(8)
C14 0.0128(10) 0.0191(11) 0.0181(10) 0.0010(8) 0.0028(8) 0.0005(8)
C35 0.0184(11) 0.0276(13) 0.0226(11) 0.0004(9) 0.0039(8) -0.0006(9)
C15 0.0190(10) 0.0198(11) 0.0154(10) -0.0019(9) -0.0011(8) 0.0005(8)
C16 0.0214(11) 0.0207(12) 0.0190(11) -0.0011(9) 0.0017(8) -0.0001(8)
C17 0.0275(12) 0.0203(12) 0.0271(12) 0.0003(10) 0.0092(9) 0.0015(9)
C21 0.0189(11) 0.0184(11) 0.0158(10) 0.0009(9) 0.0009(8) 0.0012(8)
C22 0.0208(11) 0.0199(11) 0.0172(10) 0.0046(9) 0.0010(8) 0.0030(8)
C23 0.0254(11) 0.0217(12) 0.0156(10) 0.0041(9) 0.0044(8) 0.0004(8)
C24 0.0252(12) 0.0189(11) 0.0186(10) 0.0022(9) -0.0012(8) 0.0005(9)
C25 0.0242(11) 0.0209(12) 0.0189(11) -0.0022(9) 0.0017(8) 0.0013(9)
C26 0.0226(11) 0.0175(11) 0.0174(10) 0.0032(9) 0.0008(8) 0.0015(8)
C27 0.0227(11) 0.0310(13) 0.0200(11) -0.0010(10) 0.0067(9) -0.0031(9)
C28 0.0326(13) 0.0281(13) 0.0221(11) -0.0016(11) 0.0036(9) -0.0054(10)
C29 0.0190(11) 0.0296(13) 0.0227(11) -0.0040(10) 0.0033(9) -0.0058(9)
C31 0.0207(11) 0.0204(11) 0.0140(10) 0.0001(9) 0.0029(8) -0.0005(8)
F52 0.0295(7) 0.0202(7) 0.0197(6) -0.0035(5) -0.0004(5) 0.0022(5)
C32 0.0247(11) 0.0235(12) 0.0171(10) -0.0004(9) 0.0049(8) 0.0003(9)
F53 0.0347(8) 0.0232(7) 0.0331(7) -0.0082(6) 0.0074(6) 0.0061(6)
C33 0.0308(13) 0.0205(12) 0.0267(12) -0.0038(10) 0.0090(9) 0.0026(9)
F54 0.0250(7) 0.0285(8) 0.0443(8) -0.0108(6) -0.0003(6) -0.0042(6)
C34 0.0228(12) 0.0305(13) 0.0265(12) -0.0038(10) 0.0066(9) -0.0003(10)
F55 0.0361(8) 0.0372(8) 0.0259(7) -0.0068(6) -0.0097(6) -0.0020(6)
F56 0.0353(7) 0.0327(8) 0.0174(6) -0.0100(6) 0.0003(5) 0.0026(5)
C36 0.0201(11) 0.0203(11) 0.0154(10) -0.0002(9) 0.0016(8) -0.0017(8)
C37 0.0287(13) 0.0219(12) 0.0361(13) 0.0013(10) 0.0094(10) 0.0096(10)
C38 0.0250(13) 0.0378(15) 0.0476(15) -0.0040(11) 0.0125(11) 0.0073(12)
C39 0.0188(11) 0.0236(12) 0.0235(11) 0.0037(9) 0.0031(8) 0.0028(9)
C41 0.0176(10) 0.0195(11) 0.0146(10) -0.0030(9) 0.0006(8) -0.0040(8)
C42 0.0223(11) 0.0206(12) 0.0184(10) 0.0016(9) 0.0059(8) 0.0000(9)
F42 0.0259(7) 0.0302(8) 0.0290(7) 0.0070(6) 0.0115(5) 0.0054(5)
C43 0.0278(12) 0.0199(12) 0.0230(11) 0.0061(10) 0.0003(9) 0.0016(9)
F43 0.0405(8) 0.0286(8) 0.0409(8) 0.0169(7) 0.0077(6) 0.0097(6)
C44 0.0337(13) 0.0193(12) 0.0215(11) -0.0032(10) -0.0011(9) 0.0066(9)
F44 0.0459(9) 0.0262(8) 0.0336(7) -0.0021(6) 0.0033(6) 0.0155(6)
C45 0.0211(11) 0.0242(12) 0.0174(10) -0.0047(9) 0.0031(8) 0.0006(9)
F45 0.0274(7) 0.0359(8) 0.0229(6) -0.0084(6) 0.0067(5) 0.0069(5)
C46 0.0167(10) 0.0191(11) 0.0168(10) -0.0002(9) 0.0000(8) 0.0004(8)
F46 0.0188(6) 0.0256(7) 0.0233(6) 0.0020(5) 0.0060(5) 0.0030(5)
C51 0.0173(10) 0.0165(11) 0.0187(10) 0.0027(9) 0.0038(8) 0.0000(8)
C52 0.0210(11) 0.0177(11) 0.0191(10) 0.0019(9) 0.0019(8) -0.0016(8)
C53 0.0229(11) 0.0146(11) 0.0281(11) -0.0010(9) 0.0080(9) 0.0019(9)
C54 0.0205(11) 0.0180(12) 0.0338(12) -0.0031(9) 0.0034(9) -0.0056(9)
C55 0.0239(12) 0.0256(13) 0.0224(11) -0.0006(10) -0.0038(9) -0.0051(9)
C56 0.0240(11) 0.0198(11) 0.0190(10) -0.0002(9) 0.0057(8) 0.0002(9)
C61 0.0355(15) 0.0497(19) 0.0531(18) -0.0002(14) 0.0001(13) 0.0046(14)
C63 0.0468(18) 0.0514(19) 0.0439(16) -0.0046(15) 0.0009(13) -0.0014(14)
C62 0.0456(17) 0.0371(17) 0.0501(18) 0.0013(14) 0.0129(13) 0.0032(13)
C64 0.039(3) 0.037(4) 0.040(3) -0.002(3) 0.006(2) -0.006(3)
C71 0.0340(19) 0.0231(18) 0.0330(18) 0 0.0108(14) 0
C72 0.0244(12) 0.0287(13) 0.0290(12) 0.0007(10) 0.0075(10) -0.0014(10)
C73 0.0221(12) 0.0320(14) 0.0293(12) -0.0043(10) 0.0043(9) 0.0037(10)
C74 0.0236(17) 0.0244(18) 0.042(2) 0 0.0017(14) 0
C75 0.086(4) 0.030(2) 0.070(3) 0 0.053(3) 0

loop_
_atom_type_symbol
_atom_type_description
_atom_type_scat_dispersion_real
_atom_type_scat_dispersion_imag
_atom_type_scat_source
C C 0.0181 0.0091 'International Tables Vol C Tables 4.2.6.8 and 6.1.1.4'
H H 0.0000 0.0000 'International Tables Vol C Tables 4.2.6.8 and 6.1.1.4'
B B 0.0090 0.0039 'International Tables Vol C Tables 4.2.6.8 and 6.1.1.4'
F F 0.0727 0.0534 'International Tables Vol C Tables 4.2.6.8 and 6.1.1.4'
P P 0.2955 0.4335 'International Tables Vol C Tables 4.2.6.8 and 6.1.1.4'

loop_
_geom_angle_atom_site_label_1
_geom_angle_atom_site_label_2
_geom_angle_atom_site_label_3
_geom_angle_site_symmetry_1
_geom_angle_site_symmetry_3
_geom_angle
C14 B1 C8 . . 101.53(16)
C14 B1 C41 . . 111.16(17)
C8 B1 C41 . . 115.92(17)
C14 B1 C51 . . 110.27(17)
C8 B1 C51 . . 106.16(17)
C41 B1 C51 . . 111.28(16)
C1 P1 C31 . . 113.02(10)
C1 P1 C13 . . 100.39(9)
C31 P1 C13 . . 105.35(9)
C1 P1 C21 . . 104.38(9)
C31 P1 C21 . . 112.05(9)
C13 P1 C21 . . 121.25(10)
C10 C1 C2 . . 115.96(19)
C10 C1 P1 . . 124.13(15)
C2 C1 P1 . . 119.89(16)
C3 C2 C1 . . 122.21(19)
C3 C2 H2 . . 118.9
C1 C2 H2 . . 118.9
C2 C3 C4 . . 121.66(19)
C2 C3 H3 . . 119.2
C4 C3 H3 . . 119.2
C11 C4 C3 . . 115.9(2)
C11 C4 H4 . . 122.1
C3 C4 H4 . . 122.1
C12 C5 C6 . . 114.88(19)
C12 C5 H5 . . 122.6
C6 C5 H5 . . 122.6
C7 C6 C5 . . 121.53(19)
C7 C6 H6 . . 119.2
C5 C6 H6 . . 119.2
C6 C7 C8 . . 124.83(19)
C6 C7 H7 . . 117.6
C8 C7 H7 . . 117.6
C9 C8 C7 . . 111.93(19)
C9 C8 B1 . . 125.67(18)
C7 C8 B1 . . 122.30(18)
C8 C9 C12 . . 123.48(19)
C8 C9 C10 . . 147.09(19)
C12 C9 C10 . . 89.42(16)
C1 C10 C11 . . 120.32(18)
C1 C10 C9 . . 150.48(19)
C11 C10 C9 . . 89.16(16)
C4 C11 C10 . . 123.91(19)
C4 C11 C12 . . 145.5(2)
C10 C11 C12 . . 90.63(16)
C5 C12 C9 . . 123.34(19)
C5 C12 C11 . . 145.8(2)
C9 C12 C11 . . 90.79(16)
C14 C13 C15 . . 127.18(18)
C14 C13 P1 . . 108.93(15)
C15 C13 P1 . . 122.55(15)
C13 C14 B1 . . 132.96(19)
C13 C14 H14 . . 113.5
B1 C14 H14 . . 113.5
C34 C35 C36 . . 122.3(2)
C34 C35 H35 . . 118.8
C36 C35 H35 . . 118.8
C16 C15 C13 . . 120.6(2)
C16 C15 C17 . . 122.6(2)
C13 C15 C17 . . 116.76(18)
C15 C16 H16A . . 120.0
C15 C16 H16B . . 120.0
H16A C16 H16B . . 120.0
C15 C17 H17A . . 109.5
C15 C17 H17B . . 109.5
H17A C17 H17B . . 109.5
C15 C17 H17C . . 109.5
H17A C17 H17C . . 109.5
H17B C17 H17C . . 109.5
C26 C21 C22 . . 118.34(19)
C26 C21 P1 . . 117.72(15)
C22 C21 P1 . . 123.63(16)
C23 C22 C21 . . 118.6(2)
C23 C22 C27 . . 114.03(18)
C21 C22 C27 . . 127.39(19)
C22 C23 C24 . . 123.59(19)
C22 C23 H23 . . 118.2
C24 C23 H23 . . 118.2
C25 C24 C23 . . 117.1(2)
C25 C24 C28 . . 121.3(2)
C23 C24 C28 . . 121.58(19)
C24 C25 C26 . . 122.6(2)
C24 C25 H25 . . 118.7
C26 C25 H25 . . 118.7
C25 C26 C21 . . 119.75(19)
C25 C26 C29 . . 113.55(19)
C21 C26 C29 . . 126.69(19)
C22 C27 H27A . . 109.5
C22 C27 H27B . . 109.5
H27A C27 H27B . . 109.5
C22 C27 H27C . . 109.5
H27A C27 H27C . . 109.5
H27B C27 H27C . . 109.5
C24 C28 H28A . . 109.5
C24 C28 H28B . . 109.5
H28A C28 H28B . . 109.5
C24 C28 H28C . . 109.5
H28A C28 H28C . . 109.5
H28B C28 H28C . . 109.5
C26 C29 H29A . . 109.5
C26 C29 H29B . . 109.5
H29A C29 H29B . . 109.5
C26 C29 H29C . . 109.5
H29A C29 H29C . . 109.5
H29B C29 H29C . . 109.5
C32 C31 C36 . . 120.01(19)
C32 C31 P1 . . 124.70(16)
C36 C31 P1 . . 115.29(16)
C33 C32 C31 . . 117.9(2)
C33 C32 C37 . . 116.1(2)
C31 C32 C37 . . 125.9(2)
C34 C33 C32 . . 123.1(2)
C34 C33 H33 . . 118.5
C32 C33 H33 . . 118.5
C33 C34 C35 . . 117.8(2)
C33 C34 C38 . . 121.1(2)
C35 C34 C38 . . 121.0(2)
C35 C36 C31 . . 118.8(2)
C35 C36 C39 . . 117.38(19)
C31 C36 C39 . . 123.81(19)
C32 C37 H37A . . 109.5
C32 C37 H37B . . 109.5
H37A C37 H37B . . 109.5
C32 C37 H37C . . 109.5
H37A C37 H37C . . 109.5
H37B C37 H37C . . 109.5
C34 C38 H38A . . 109.5
C34 C38 H38B . . 109.5
H38A C38 H38B . . 109.5
C34 C38 H38C . . 109.5
H38A C38 H38C . . 109.5
H38B C38 H38C . . 109.5
C36 C39 H39A . . 109.5
C36 C39 H39B . . 109.5
H39A C39 H39B . . 109.5
C36 C39 H39C . . 109.5
H39A C39 H39C . . 109.5
H39B C39 H39C . . 109.5
C46 C41 C42 . . 113.12(19)
C46 C41 B1 . . 128.83(19)
C42 C41 B1 . . 117.89(18)
F42 C42 C43 . . 115.80(19)
F42 C42 C41 . . 119.43(18)
C43 C42 C41 . . 124.8(2)
F43 C43 C44 . . 119.4(2)
F43 C43 C42 . . 121.2(2)
C44 C43 C42 . . 119.4(2)
F44 C44 C43 . . 120.8(2)
F44 C44 C45 . . 120.5(2)
C43 C44 C45 . . 118.6(2)
F45 C45 C46 . . 121.19(19)
F45 C45 C44 . . 119.03(19)
C46 C45 C44 . . 119.78(19)
F46 C46 C45 . . 114.95(18)
F46 C46 C41 . . 120.67(18)
C45 C46 C41 . . 124.3(2)
C56 C51 C52 . . 112.13(19)
C56 C51 B1 . . 126.08(18)
C52 C51 B1 . . 121.77(18)
F52 C52 C53 . . 114.36(18)
F52 C52 C51 . . 120.80(18)
C53 C52 C51 . . 124.82(19)
F53 C53 C54 . . 119.68(19)
F53 C53 C52 . . 120.70(19)
C54 C53 C52 . . 119.6(2)
F54 C54 C53 . . 120.5(2)
F54 C54 C55 . . 120.7(2)
C53 C54 C55 . . 118.7(2)
F55 C55 C54 . . 119.7(2)
F55 C55 C56 . . 120.9(2)
C54 C55 C56 . . 119.4(2)
F56 C56 C55 . . 114.44(18)
F56 C56 C51 . . 120.26(19)
C55 C56 C51 . . 125.3(2)
C63 C61 C62 5_677 . 120.4(3)
C63 C61 H61 5_677 . 119.8
C62 C61 H61 . . 119.8
C61 C63 C62 5_677 . 119.8(3)
C61 C63 H63 5_677 . 120.1
C62 C63 H63 . . 120.1
C61 C62 C63 . . 119.7(3)
C61 C62 C64 . . 121.2(4)
C63 C62 C64 . . 118.9(4)
C61 C62 H62 . . 124.(5)
C63 C62 H62 . . 116.(5)
C64 C62 H62 . . 7.(5)
C62 C64 H64A . . 109.5
C62 C64 H64B . . 109.5
H64A C64 H64B . . 109.5
C62 C64 H64C . . 109.5
H64A C64 H64C . . 109.5
H64B C64 H64C . . 109.5
C62 C64 H62 . . 12.(10)
H64A C64 H62 . . 97.6
H64B C64 H62 . . 118.1
H64C C64 H62 . . 112.0
C72 C71 C72 . 2_656 118.3(3)
C72 C71 C75 . . 120.84(16)
C72 C71 C75 2_656 . 120.84(16)
C73 C72 C71 . . 121.0(2)
C73 C72 H72 . . 119.5
C71 C72 H72 . . 119.5
C72 C73 C74 . . 120.2(2)
C72 C73 H73 . . 119.9
C74 C73 H73 . . 119.9
C73 C74 C73 2_656 . 119.3(3)
C73 C74 H74 2_656 . 120.4
C73 C74 H74 . . 120.4
C71 C75 H75A . . 112.(2)
C71 C75 H75B . . 106.(3)
H75A C75 H75B . . 89.(4)

loop_
_geom_bond_atom_site_label_1
_geom_bond_atom_site_label_2
_geom_bond_site_symmetry_2
_geom_bond_distance
B1 C14 . 1.620(3)
B1 C8 . 1.637(3)
B1 C41 . 1.650(3)
B1 C51 . 1.667(3)
P1 C1 . 1.821(2)
P1 C31 . 1.822(2)
P1 C13 . 1.826(2)
P1 C21 . 1.849(2)
C1 C10 . 1.384(3)
C1 C2 . 1.431(3)
C2 C3 . 1.378(3)
C2 H2 . 0.95
C3 C4 . 1.415(3)
C3 H3 . 0.95
C4 C11 . 1.357(3)
C4 H4 . 0.95
C5 C12 . 1.364(3)
C5 C6 . 1.417(3)
C5 H5 . 0.95
C6 C7 . 1.382(3)
C6 H6 . 0.95
C7 C8 . 1.429(3)
C7 H7 . 0.95
C8 C9 . 1.393(3)
C9 C12 . 1.421(3)
C9 C10 . 1.538(3)
C10 C11 . 1.426(3)
C11 C12 . 1.502(3)
C13 C14 . 1.341(3)
C13 C15 . 1.486(3)
C14 H14 . 0.95
C35 C34 . 1.386(3)
C35 C36 . 1.388(3)
C35 H35 . 0.95
C15 C16 . 1.334(3)
C15 C17 . 1.502(3)
C16 H16A . 0.95
C16 H16B . 0.95
C17 H17A . 0.98
C17 H17B . 0.98
C17 H17C . 0.98
C21 C26 . 1.419(3)
C21 C22 . 1.430(3)
C22 C23 . 1.391(3)
C22 C27 . 1.513(3)
C23 C24 . 1.392(3)
C23 H23 . 0.95
C24 C25 . 1.382(3)
C24 C28 . 1.503(3)
C25 C26 . 1.397(3)
C25 H25 . 0.95
C26 C29 . 1.511(3)
C27 H27A . 0.98
C27 H27B . 0.98
C27 H27C . 0.98
C28 H28A . 0.98
C28 H28B . 0.98
C28 H28C . 0.98
C29 H29A . 0.98
C29 H29B . 0.98
C29 H29C . 0.98
C31 C32 . 1.408(3)
C31 C36 . 1.422(3)
F52 C52 . 1.357(2)
C32 C33 . 1.398(3)
C32 C37 . 1.513(3)
F53 C53 . 1.343(2)
C33 C34 . 1.385(3)
C33 H33 . 0.95
F54 C54 . 1.344(3)
C34 C38 . 1.509(3)
F55 C55 . 1.344(2)
F56 C56 . 1.363(2)
C36 C39 . 1.511(3)
C37 H37A . 0.98
C37 H37B . 0.98
C37 H37C . 0.98
C38 H38A . 0.98
C38 H38B . 0.98
C38 H38C . 0.98
C39 H39A . 0.98
C39 H39B . 0.98
C39 H39C . 0.98
C41 C46 . 1.386(3)
C41 C42 . 1.390(3)
C42 F42 . 1.353(2)
C42 C43 . 1.377(3)
C43 F43 . 1.346(3)
C43 C44 . 1.375(3)
C44 F44 . 1.347(3)
C44 C45 . 1.381(3)
C45 F45 . 1.356(2)
C45 C46 . 1.376(3)
C46 F46 . 1.364(2)
C51 C56 . 1.389(3)
C51 C52 . 1.397(3)
C52 C53 . 1.380(3)
C53 C54 . 1.375(3)
C54 C55 . 1.376(3)
C55 C56 . 1.380(3)
C61 C63 5_677 1.378(4)
C61 C62 . 1.380(4)
C61 H61 . 0.95
C63 C61 5_677 1.378(4)
C63 C62 . 1.391(4)
C63 H63 . 0.95
C62 C64 . 1.448(6)
C62 H62 . 0.96(2)
C64 H64A . 0.98
C64 H64B . 0.98
C64 H64C . 0.98
C64 H62 . 0.51(3)
C71 C72 . 1.390(3)
C71 C72 2_656 1.390(3)
C71 C75 . 1.500(6)
C72 C73 . 1.378(3)
C72 H72 . 0.95
C73 C74 . 1.387(3)
C73 H73 . 0.95
C74 C73 2_656 1.386(3)
C74 H74 . 0.95
C75 H75A . 0.88(4)
C75 H75B . 1.18(6)

loop_
_geom_torsion_atom_site_label_1
_geom_torsion_atom_site_label_2
_geom_torsion_atom_site_label_3
_geom_torsion_atom_site_label_4
_geom_torsion_site_symmetry_1
_geom_torsion_site_symmetry_4
_geom_torsion
C31 P1 C1 C10 . . -87.95(19)
C13 P1 C1 C10 . . 23.8(2)
C21 P1 C1 C10 . . 150.04(18)
C31 P1 C1 C2 . . 93.98(18)
C13 P1 C1 C2 . . -154.28(17)
C21 P1 C1 C2 . . -28.03(19)
C10 C1 C2 C3 . . 1.0(3)
P1 C1 C2 C3 . . 179.17(17)
C1 C2 C3 C4 . . 0.9(3)
C2 C3 C4 C11 . . -1.3(3)
C12 C5 C6 C7 . . 0.1(3)
C5 C6 C7 C8 . . -0.9(3)
C6 C7 C8 C9 . . 1.6(3)
C6 C7 C8 B1 . . 178.10(19)
C14 B1 C8 C9 . . 4.6(3)
C41 B1 C8 C9 . . -116.0(2)
C51 B1 C8 C9 . . 119.9(2)
C14 B1 C8 C7 . . -171.44(18)
C41 B1 C8 C7 . . 68.0(3)
C51 B1 C8 C7 . . -56.1(2)
C7 C8 C9 C12 . . -1.7(3)
B1 C8 C9 C12 . . -178.08(19)
C7 C8 C9 C10 . . 176.2(3)
B1 C8 C9 C10 . . -0.2(5)
C2 C1 C10 C11 . . -2.4(3)
P1 C1 C10 C11 . . 179.50(16)
C2 C1 C10 C9 . . -179.0(3)
P1 C1 C10 C9 . . 2.8(5)
C8 C9 C10 C1 . . -1.4(6)
C12 C9 C10 C1 . . 176.8(4)
C8 C9 C10 C11 . . -178.5(3)
C12 C9 C10 C11 . . -0.28(16)
C3 C4 C11 C10 . . -0.2(3)
C3 C4 C11 C12 . . -179.8(3)
C1 C10 C11 C4 . . 2.1(3)
C9 C10 C11 C4 . . -179.5(2)
C1 C10 C11 C12 . . -178.09(19)
C9 C10 C11 C12 . . 0.26(15)
C6 C5 C12 C9 . . -0.2(3)
C6 C5 C12 C11 . . -176.6(3)
C8 C9 C12 C5 . . 1.2(3)
C10 C9 C12 C5 . . -177.7(2)
C8 C9 C12 C11 . . 179.1(2)
C10 C9 C12 C11 . . 0.26(15)
C4 C11 C12 C5 . . -3.6(6)
C10 C11 C12 C5 . . 176.7(3)
C4 C11 C12 C9 . . 179.4(3)
C10 C11 C12 C9 . . -0.28(16)
C1 P1 C13 C14 . . -75.02(16)
C31 P1 C13 C14 . . 42.54(17)
C21 P1 C13 C14 . . 170.99(14)
C1 P1 C13 C15 . . 92.63(18)
C31 P1 C13 C15 . . -149.82(17)
C21 P1 C13 C15 . . -21.4(2)
C15 C13 C14 B1 . . -17.9(4)
P1 C13 C14 B1 . . 149.1(2)
C8 B1 C14 C13 . . -85.4(3)
C41 B1 C14 C13 . . 38.5(3)
C51 B1 C14 C13 . . 162.4(2)
C14 C13 C15 C16 . . 57.7(3)
P1 C13 C15 C16 . . -107.6(2)
C14 C13 C15 C17 . . -121.2(2)
P1 C13 C15 C17 . . 73.5(2)
C1 P1 C21 C26 . . -53.86(18)
C31 P1 C21 C26 . . -176.50(15)
C13 P1 C21 C26 . . 58.06(19)
C1 P1 C21 C22 . . 119.57(18)
C31 P1 C21 C22 . . -3.1(2)
C13 P1 C21 C22 . . -128.51(17)
C26 C21 C22 C23 . . -2.1(3)
P1 C21 C22 C23 . . -175.49(15)
C26 C21 C22 C27 . . 177.0(2)
P1 C21 C22 C27 . . 3.6(3)
C21 C22 C23 C24 . . 1.6(3)
C27 C22 C23 C24 . . -177.6(2)
C22 C23 C24 C25 . . -0.2(3)
C22 C23 C24 C28 . . 178.7(2)
C23 C24 C25 C26 . . -0.7(3)
C28 C24 C25 C26 . . -179.6(2)
C24 C25 C26 C21 . . 0.1(3)
C24 C25 C26 C29 . . 179.6(2)
C22 C21 C26 C25 . . 1.3(3)
P1 C21 C26 C25 . . 175.06(16)
C22 C21 C26 C29 . . -178.2(2)
P1 C21 C26 C29 . . -4.4(3)
C1 P1 C31 C32 . . -12.3(2)
C13 P1 C31 C32 . . -120.93(18)
C21 P1 C31 C32 . . 105.32(18)
C1 P1 C31 C36 . . 167.27(14)
C13 P1 C31 C36 . . 58.61(17)
C21 P1 C31 C36 . . -75.14(17)
C36 C31 C32 C33 . . 3.0(3)
P1 C31 C32 C33 . . -177.44(16)
C36 C31 C32 C37 . . -176.8(2)
P1 C31 C32 C37 . . 2.7(3)
C31 C32 C33 C34 . . -1.2(3)
C37 C32 C33 C34 . . 178.6(2)
C32 C33 C34 C35 . . -1.4(3)
C32 C33 C34 C38 . . 177.5(2)
C36 C35 C34 C33 . . 2.3(3)
C36 C35 C34 C38 . . -176.6(2)
C34 C35 C36 C31 . . -0.5(3)
C34 C35 C36 C39 . . 177.4(2)
C32 C31 C36 C35 . . -2.3(3)
P1 C31 C36 C35 . . 178.17(15)
C32 C31 C36 C39 . . -179.94(19)
P1 C31 C36 C39 . . 0.5(3)
C14 B1 C41 C46 . . -117.8(2)
C8 B1 C41 C46 . . -2.6(3)
C51 B1 C41 C46 . . 118.9(2)
C14 B1 C41 C42 . . 57.2(2)
C8 B1 C41 C42 . . 172.45(18)
C51 B1 C41 C42 . . -66.1(2)
C46 C41 C42 F42 . . -179.18(18)
B1 C41 C42 F42 . . 5.0(3)
C46 C41 C42 C43 . . 1.7(3)
B1 C41 C42 C43 . . -174.0(2)
F42 C42 C43 F43 . . 0.9(3)
C41 C42 C43 F43 . . 179.98(19)
F42 C42 C43 C44 . . -179.38(19)
C41 C42 C43 C44 . . -0.3(3)
F43 C43 C44 F44 . . 0.1(3)
C42 C43 C44 F44 . . -179.7(2)
F43 C43 C44 C45 . . 178.4(2)
C42 C43 C44 C45 . . -1.4(3)
F44 C44 C45 F45 . . 0.0(3)
C43 C44 C45 F45 . . -178.29(19)
F44 C44 C45 C46 . . 179.72(19)
C43 C44 C45 C46 . . 1.4(3)
F45 C45 C46 F46 . . -2.8(3)
C44 C45 C46 F46 . . 177.47(18)
F45 C45 C46 C41 . . 179.90(18)
C44 C45 C46 C41 . . 0.2(3)
C42 C41 C46 F46 . . -178.83(17)
B1 C41 C46 F46 . . -3.6(3)
C42 C41 C46 C45 . . -1.7(3)
B1 C41 C46 C45 . . 173.5(2)
C14 B1 C51 C56 . . -138.7(2)
C8 B1 C51 C56 . . 112.1(2)
C41 B1 C51 C56 . . -14.9(3)
C14 B1 C51 C52 . . 43.1(3)
C8 B1 C51 C52 . . -66.1(2)
C41 B1 C51 C52 . . 166.93(18)
C56 C51 C52 F52 . . -176.16(18)
B1 C51 C52 F52 . . 2.2(3)
C56 C51 C52 C53 . . 2.4(3)
B1 C51 C52 C53 . . -179.2(2)
F52 C52 C53 F53 . . -1.2(3)
C51 C52 C53 F53 . . -179.86(19)
F52 C52 C53 C54 . . 178.85(19)
C51 C52 C53 C54 . . 0.2(3)
F53 C53 C54 F54 . . 0.2(3)
C52 C53 C54 F54 . . -179.92(19)
F53 C53 C54 C55 . . 177.6(2)
C52 C53 C54 C55 . . -2.5(3)
F54 C54 C55 F55 . . 0.4(3)
C53 C54 C55 F55 . . -177.0(2)
F54 C54 C55 C56 . . 179.3(2)
C53 C54 C55 C56 . . 1.9(3)
F55 C55 C56 F56 . . 1.5(3)
C54 C55 C56 F56 . . -177.41(19)
F55 C55 C56 C51 . . 179.9(2)
C54 C55 C56 C51 . . 1.0(4)
C52 C51 C56 F56 . . 175.33(18)
B1 C51 C56 F56 . . -3.0(3)
C52 C51 C56 C55 . . -3.0(3)
B1 C51 C56 C55 . . 178.7(2)
C63 C61 C62 C63 5_677 . -0.2(5)
C63 C61 C62 C64 5_677 . -176.3(4)
C61 C63 C62 C61 5_677 . 0.2(5)
C61 C63 C62 C64 5_677 . 176.4(4)
C72 C71 C72 C73 2_656 . 0.44(16)
C75 C71 C72 C73 . . -179.56(16)
C71 C72 C73 C74 . . -0.9(3)
C72 C73 C74 C73 . 2_656 0.43(16)
